data_2016967
loop_
_publ_author_name
'Li, Lidong'
'Gomes, Clara S. B.'
'Figueira, Cl\'audia A.'
'Gomes, Pedro T.'
'Duarte, M. Teresa'

_publ_section_title
;
 <i>trans</i>-Chlorido(phenyl)bis(triphenylphosphine)nickel(II) and its
 1:1 cocrystal with chloridobis(triphenylphosphine)nickel(I)
;
_journal_coeditor_code GD3267
_journal_issue 2
_journal_name_full 'Acta Crystallographica Section C'
_journal_page_first m110
_journal_page_last m114
_journal_paper_doi 10.1107/S0108270109002492
_journal_volume 65
_journal_year 2009
_chemical_formula_iupac '[Ni (C6 H5) Cl (C18 H15 P)2] , [Ni Cl (C18 H15 P)2]'
_chemical_formula_moiety 'C42 H35 Cl Ni P2 , C36 H30 Cl Ni P2'
_chemical_formula_sum 'C78 H65 Cl2 Ni2 P4'
_chemical_formula_weight 1314.50
_chemical_name_systematic
;
<i>trans</i>-chlorido(phenyl)bis(triphenylphosphine)nickel(II)--
chloridobis(triphenylphosphine)nickel(I) (1/1)
;
_space_group_IT_number 14
_symmetry_cell_setting monoclinic
_symmetry_space_group_name_Hall '-P 2ybc'
_symmetry_space_group_name_H-M 'P 1 21/c 1'
_atom_sites_solution_hydrogens geom
_atom_sites_solution_primary direct
_atom_sites_solution_secondary difmap
_audit_creation_method SHELXL97
_cell_angle_alpha 90.00
_cell_angle_beta 113.781(8)
_cell_angle_gamma 90.00
_cell_formula_units_Z 4
_cell_length_a 24.183(6)
_cell_length_b 12.257(3)
_cell_length_c 23.712(5)
_cell_measurement_reflns_used 6984
_cell_measurement_temperature 150(2)
_cell_measurement_theta_max 25.70
_cell_measurement_theta_min 2.37
_cell_volume 6432(3)
_computing_cell_refinement 'SMART (Bruker, 2001)'
_computing_data_collection 'SMART (Bruker, 2001)'
_computing_data_reduction 'SAINT (Bruker, 2004)'
_computing_molecular_graphics 'ORTEP-3 (Farrugia, 1997) and Mercury (Macrae <i>et al.</i>,  2006)'
_computing_publication_material 'enCIFer (Allen <i>et al.</i>,  2004) and WinGX (Farrugia, 1999)'
_computing_structure_refinement 'SHELXL97 (Sheldrick, 2008)'
_computing_structure_solution 'SIR2004 (Burla <i>et al.</i>,  2005)'
_diffrn_ambient_temperature 150(2)
_diffrn_measured_fraction_theta_full 0.995
_diffrn_measured_fraction_theta_max 0.995
_diffrn_measurement_device_type 'Bruker SMART CCD area-detector'
_diffrn_measurement_method '\f and \w'
_diffrn_radiation_monochromator graphite
_diffrn_radiation_type MoK\a
_diffrn_radiation_wavelength 0.71073
_diffrn_reflns_av_R_equivalents 0.0778
_diffrn_reflns_av_sigmaI/netI 0.0488
_diffrn_reflns_limit_h_max 30
_diffrn_reflns_limit_h_min -30
_diffrn_reflns_limit_k_max 15
_diffrn_reflns_limit_k_min -15
_diffrn_reflns_limit_l_max 30
_diffrn_reflns_limit_l_min -30
_diffrn_reflns_number 109681
_diffrn_reflns_theta_full 26.94
_diffrn_reflns_theta_max 26.94
_diffrn_reflns_theta_min 2.40
_exptl_absorpt_coefficient_mu 0.813
_exptl_absorpt_correction_T_max 0.9453
_exptl_absorpt_correction_T_min 0.8351
_exptl_absorpt_correction_type multi-scan
_exptl_absorpt_process_details '(SADABS; Sheldrick, 2003)'
_exptl_crystal_colour green
_exptl_crystal_density_diffrn 1.357
_exptl_crystal_density_method 'not measured'
_exptl_crystal_description prism
_exptl_crystal_F_000 2732
_exptl_crystal_size_max 0.23
_exptl_crystal_size_mid 0.17
_exptl_crystal_size_min 0.07
_refine_diff_density_max 0.426
_refine_diff_density_min -0.502
_refine_ls_extinction_method none
_refine_ls_goodness_of_fit_ref 1.039
_refine_ls_hydrogen_treatment constr
_refine_ls_matrix_type full
_refine_ls_number_parameters 775
_refine_ls_number_reflns 13903
_refine_ls_number_restraints 0
_refine_ls_restrained_S_all 1.039
_refine_ls_R_factor_all 0.0648
_refine_ls_R_factor_gt 0.0379
_refine_ls_shift/su_max 0.002
_refine_ls_shift/su_mean 0.000
_refine_ls_structure_factor_coef Fsqd
_refine_ls_weighting_details 'calc w = 1/[\s^2^(Fo^2^)+(0.0427P)^2^+1.0369P] where P=(Fo^2^+2Fc^2^)/3'
_refine_ls_weighting_scheme calc
_refine_ls_wR_factor_gt 0.0848
_refine_ls_wR_factor_ref 0.0926
_reflns_number_gt 10162
_reflns_number_total 13903
_reflns_threshold_expression I>2\s(I)
_cod_data_source_file gd3267.cif
_cod_data_source_block 2
_cod_original_sg_symbol_H-M 'P 21/c'
_cod_database_code 2016967
_cod_database_fobs_code 2016967

loop_
_symmetry_equiv_pos_as_xyz
'x, y, z'
'-x, y+1/2, -z+1/2'
'-x, -y, -z'
'x, -y-1/2, z-1/2'

loop_
_atom_site_type_symbol
_atom_site_label
_atom_site_fract_x
_atom_site_fract_y
_atom_site_fract_z
_atom_site_U_iso_or_equiv
_atom_site_adp_type
_atom_site_calc_flag
_atom_site_refinement_flags
_atom_site_occupancy
_atom_site_disorder_assembly
_atom_site_disorder_group
Ni Ni 0.117497(13) 0.26358(2) 0.326312(13) 0.01769(7) Uani d . 1 . .
Ni Ni1 0.362867(13) -0.18707(2) 0.637873(13) 0.01907(8) Uani d . 1 . .
P P1 0.09365(3) 0.25357(4) 0.40700(3) 0.01779(12) Uani d . 1 . .
P P2 0.14279(3) 0.28251(4) 0.24711(3) 0.01821(13) Uani d . 1 . .
P P11 0.40688(3) -0.04026(5) 0.69177(3) 0.02100(13) Uani d . 1 . .
P P21 0.39781(3) -0.23344(5) 0.56815(3) 0.02028(13) Uani d . 1 . .
Cl Cl 0.21572(3) 0.25632(4) 0.38879(3) 0.02513(13) Uani d . 1 . .
Cl Cl1 0.28231(3) -0.25962(4) 0.63957(3) 0.02797(13) Uani d . 1 . .
C C11 0.11791(10) 0.12969(17) 0.45316(10) 0.0209(5) Uani d . 1 . .
C C12 0.09906(11) 0.10726(19) 0.50079(10) 0.0270(5) Uani d . 1 . .
H H12 0.0737 0.1558 0.5091 0.032 Uiso calc R 1 . .
C C13 0.11805(11) 0.0134(2) 0.53524(11) 0.0322(6) Uani d . 1 . .
H H13 0.1057 -0.0006 0.5670 0.039 Uiso calc R 1 . .
C C14 0.15500(12) -0.0596(2) 0.52323(12) 0.0340(6) Uani d . 1 . .
H H14 0.1680 -0.1223 0.5471 0.041 Uiso calc R 1 . .
C C15 0.17276(11) -0.04003(19) 0.47597(12) 0.0328(6) Uani d . 1 . .
H H15 0.1973 -0.0901 0.4676 0.039 Uiso calc R 1 . .
C C16 0.15431(10) 0.05394(17) 0.44061(11) 0.0245(5) Uani d . 1 . .
H H16 0.1663 0.0663 0.4085 0.029 Uiso calc R 1 . .
C C21 0.12747(10) 0.37008(18) 0.45698(10) 0.0216(5) Uani d . 1 . .
C C22 0.15000(11) 0.3688(2) 0.52082(11) 0.0293(6) Uani d . 1 . .
H H22 0.1503 0.3042 0.5415 0.035 Uiso calc R 1 . .
C C23 0.17202(11) 0.4643(2) 0.55364(12) 0.0356(6) Uani d . 1 . .
H H23 0.1879 0.4627 0.5965 0.043 Uiso calc R 1 . .
C C24 0.17082(12) 0.5607(2) 0.52412(13) 0.0395(7) Uani d . 1 . .
H H24 0.1853 0.6242 0.5467 0.047 Uiso calc R 1 . .
C C25 0.14800(13) 0.5633(2) 0.46051(13) 0.0416(7) Uani d . 1 . .
H H25 0.1466 0.6286 0.4401 0.050 Uiso calc R 1 . .
C C26 0.12731(12) 0.46819(19) 0.42755(12) 0.0332(6) Uani d . 1 . .
H H26 0.1130 0.4698 0.3848 0.040 Uiso calc R 1 . .
C C31 0.01467(10) 0.26363(17) 0.39578(10) 0.0208(5) Uani d . 1 . .
C C32 -0.00979(11) 0.35609(19) 0.41053(11) 0.0276(5) Uani d . 1 . .
H H32 0.0148 0.4158 0.4284 0.033 Uiso calc R 1 . .
C C33 -0.07066(12) 0.3599(2) 0.39877(12) 0.0350(6) Uani d . 1 . .
H H33 -0.0867 0.4222 0.4088 0.042 Uiso calc R 1 . .
C C34 -0.10758(11) 0.2723(2) 0.37232(12) 0.0352(6) Uani d . 1 . .
H H34 -0.1483 0.2750 0.3650 0.042 Uiso calc R 1 . .
C C35 -0.08396(11) 0.1804(2) 0.35674(12) 0.0363(6) Uani d . 1 . .
H H35 -0.1090 0.1217 0.3380 0.044 Uiso calc R 1 . .
C C36 -0.02297(11) 0.17577(19) 0.36906(11) 0.0289(5) Uani d . 1 . .
H H36 -0.0070 0.1130 0.3593 0.035 Uiso calc R 1 . .
C C41 0.18937(10) 0.16818(17) 0.24425(10) 0.0210(5) Uani d . 1 . .
C C42 0.24121(11) 0.17443(19) 0.23298(11) 0.0270(5) Uani d . 1 . .
H H42 0.2576 0.2420 0.2306 0.032 Uiso calc R 1 . .
C C43 0.26848(11) 0.0792(2) 0.22527(11) 0.0331(6) Uani d . 1 . .
H H43 0.3037 0.0834 0.2185 0.040 Uiso calc R 1 . .
C C44 0.24415(11) -0.02119(19) 0.22745(10) 0.0299(6) Uani d . 1 . .
H H44 0.2618 -0.0842 0.2204 0.036 Uiso calc R 1 . .
C C45 0.19351(11) -0.02834(18) 0.24012(11) 0.0284(5) Uani d . 1 . .
H H45 0.1775 -0.0962 0.2427 0.034 Uiso calc R 1 . .
C C46 0.16652(11) 0.06549(18) 0.24900(11) 0.0265(5) Uani d . 1 . .
H H46 0.1327 0.0603 0.2583 0.032 Uiso calc R 1 . .
C C51 0.18329(10) 0.40862(17) 0.24939(10) 0.0206(5) Uani d . 1 . .
C C52 0.19796(11) 0.43998(18) 0.20055(11) 0.0249(5) Uani d . 1 . .
H H52 0.1883 0.3946 0.1665 0.030 Uiso calc R 1 . .
C C53 0.22673(11) 0.53807(19) 0.20250(12) 0.0288(6) Uani d . 1 . .
H H53 0.2369 0.5578 0.1700 0.035 Uiso calc R 1 . .
C C54 0.24047(11) 0.6069(2) 0.25211(12) 0.0347(6) Uani d . 1 . .
H H54 0.2597 0.6730 0.2530 0.042 Uiso calc R 1 . .
C C55 0.22578(12) 0.57785(19) 0.30061(12) 0.0352(6) Uani d . 1 . .
H H55 0.2349 0.6247 0.3340 0.042 Uiso calc R 1 . .
C C56 0.19748(11) 0.47912(18) 0.29965(11) 0.0291(6) Uani d . 1 . .
H H56 0.1879 0.4597 0.3326 0.035 Uiso calc R 1 . .
C C61 0.08400(10) 0.28269(17) 0.16862(10) 0.0208(5) Uani d . 1 . .
C C62 0.04638(11) 0.37295(18) 0.14884(11) 0.0280(5) Uani d . 1 . .
H H62 0.0542 0.4343 0.1739 0.034 Uiso calc R 1 . .
C C63 -0.00254(12) 0.3731(2) 0.09238(11) 0.0351(6) Uani d . 1 . .
H H63 -0.0272 0.4343 0.0799 0.042 Uiso calc R 1 . .
C C64 -0.01488(12) 0.2827(2) 0.05458(11) 0.0320(6) Uani d . 1 . .
H H64 -0.0479 0.2825 0.0168 0.038 Uiso calc R 1 . .
C C65 0.02186(12) 0.1935(2) 0.07319(11) 0.0319(6) Uani d . 1 . .
H H65 0.0137 0.1325 0.0478 0.038 Uiso calc R 1 . .
C C66 0.07101(12) 0.19296(19) 0.12936(11) 0.0289(6) Uani d . 1 . .
H H66 0.0958 0.1317 0.1411 0.035 Uiso calc R 1 . .
C C71 0.03453(10) 0.26810(18) 0.27256(10) 0.0229(5) Uani d . 1 . .
C C72 0.00099(12) 0.3635(2) 0.26125(12) 0.0351(6) Uani d . 1 . .
H H72 0.0194 0.4276 0.2810 0.042 Uiso calc R 1 . .
C C73 -0.05955(13) 0.3653(3) 0.22103(13) 0.0496(8) Uani d . 1 . .
H H73 -0.0807 0.4308 0.2131 0.060 Uiso calc R 1 . .
C C74 -0.08807(14) 0.2726(3) 0.19324(15) 0.0594(9) Uani d . 1 . .
H H74 -0.1289 0.2738 0.1671 0.071 Uiso calc R 1 . .
C C75 -0.05638(14) 0.1778(3) 0.20398(15) 0.0605(9) Uani d . 1 . .
H H75 -0.0756 0.1139 0.1850 0.073 Uiso calc R 1 . .
C C76 0.00459(12) 0.1756(2) 0.24302(13) 0.0412(7) Uani d . 1 . .
H H76 0.0256 0.1101 0.2493 0.049 Uiso calc R 1 . .
C C111 0.40649(12) -0.05068(19) 0.76847(11) 0.0316(6) Uani d . 1 . .
C C112 0.37942(13) 0.0259(2) 0.79205(12) 0.0421(7) Uani d . 1 . .
H H112 0.3600 0.0859 0.7683 0.051 Uiso calc R 1 . .
C C113 0.38117(17) 0.0135(3) 0.85107(15) 0.0645(11) Uani d . 1 . .
H H113 0.3632 0.0655 0.8668 0.077 Uiso calc R 1 . .
C C114 0.4091(2) -0.0743(3) 0.88568(15) 0.0816(15) Uani d . 1 . .
H H114 0.4106 -0.0818 0.9253 0.098 Uiso calc R 1 . .
C C115 0.4349(2) -0.1516(3) 0.86277(14) 0.0820(14) Uani d . 1 . .
H H115 0.4537 -0.2118 0.8867 0.098 Uiso calc R 1 . .
C C116 0.43339(16) -0.1409(2) 0.80401(12) 0.0541(9) Uani d . 1 . .
H H116 0.4505 -0.1946 0.7884 0.065 Uiso calc R 1 . .
C C221 0.36532(10) 0.08452(17) 0.65897(10) 0.0213(5) Uani d . 1 . .
C C222 0.30600(11) 0.07743(19) 0.61591(11) 0.0267(5) Uani d . 1 . .
H H222 0.2875 0.0095 0.6054 0.032 Uiso calc R 1 . .
C C223 0.27415(12) 0.1701(2) 0.58849(12) 0.0339(6) Uani d . 1 . .
H H223 0.2343 0.1645 0.5601 0.041 Uiso calc R 1 . .
C C224 0.30123(12) 0.2707(2) 0.60308(13) 0.0365(6) Uani d . 1 . .
H H224 0.2798 0.3330 0.5842 0.044 Uiso calc R 1 . .
C C225 0.36016(12) 0.2794(2) 0.64569(13) 0.0385(7) Uani d . 1 . .
H H225 0.3783 0.3477 0.6557 0.046 Uiso calc R 1 . .
C C226 0.39229(11) 0.18719(18) 0.67360(11) 0.0294(6) Uani d . 1 . .
H H226 0.4320 0.1935 0.7022 0.035 Uiso calc R 1 . .
C C331 0.48362(10) 0.00358(17) 0.70755(11) 0.0257(5) Uani d . 1 . .
C C332 0.52756(12) 0.02189(19) 0.76641(13) 0.0377(7) Uani d . 1 . .
H H332 0.5191 0.0068 0.8005 0.045 Uiso calc R 1 . .
C C333 0.58376(13) 0.0624(2) 0.77480(17) 0.0536(9) Uani d . 1 . .
H H333 0.6128 0.0748 0.8144 0.064 Uiso calc R 1 . .
C C334 0.59658(13) 0.0841(2) 0.72459(19) 0.0586(10) Uani d . 1 . .
H H334 0.6342 0.1123 0.7304 0.070 Uiso calc R 1 . .
C C335 0.55403(14) 0.0644(2) 0.66519(17) 0.0496(8) Uani d . 1 . .
H H335 0.5634 0.0779 0.6314 0.060 Uiso calc R 1 . .
C C336 0.49760(12) 0.02473(19) 0.65661(13) 0.0357(6) Uani d . 1 . .
H H336 0.4689 0.0120 0.6169 0.043 Uiso calc R 1 . .
C C441 0.38296(11) -0.37529(17) 0.54246(10) 0.0233(5) Uani d . 1 . .
C C442 0.42815(12) -0.44863(18) 0.54818(11) 0.0298(6) Uani d . 1 . .
H H442 0.4684 -0.4270 0.5661 0.036 Uiso calc R 1 . .
C C443 0.41346(14) -0.5548(2) 0.52710(13) 0.0404(7) Uani d . 1 . .
H H443 0.4441 -0.6043 0.5314 0.048 Uiso calc R 1 . .
C C444 0.35407(14) -0.5877(2) 0.49995(13) 0.0399(7) Uani d . 1 . .
H H444 0.3446 -0.6584 0.4849 0.048 Uiso calc R 1 . .
C C445 0.30892(13) -0.5161(2) 0.49509(12) 0.0380(6) Uani d . 1 . .
H H445 0.2688 -0.5383 0.4771 0.046 Uiso calc R 1 . .
C C446 0.32313(12) -0.4105(2) 0.51701(12) 0.0324(6) Uani d . 1 . .
H H446 0.2924 -0.3627 0.5147 0.039 Uiso calc R 1 . .
C C551 0.35740(10) -0.15455(18) 0.49785(10) 0.0217(5) Uani d . 1 . .
C C552 0.33789(12) -0.1961(2) 0.43820(11) 0.0338(6) Uani d . 1 . .
H H552 0.3458 -0.2684 0.4321 0.041 Uiso calc R 1 . .
C C553 0.30681(14) -0.1303(2) 0.38805(12) 0.0417(7) Uani d . 1 . .
H H553 0.2944 -0.1585 0.3484 0.050 Uiso calc R 1 . .
C C554 0.29394(12) -0.0234(2) 0.39605(12) 0.0343(6) Uani d . 1 . .
H H554 0.2726 0.0201 0.3621 0.041 Uiso calc R 1 . .
C C555 0.31295(11) 0.01847(19) 0.45484(11) 0.0288(6) Uani d . 1 . .
H H555 0.3045 0.0906 0.4606 0.035 Uiso calc R 1 . .
C C556 0.34455(10) -0.04684(18) 0.50520(11) 0.0237(5) Uani d . 1 . .
H H556 0.3574 -0.0178 0.5447 0.028 Uiso calc R 1 . .
C C661 0.47717(11) -0.21517(18) 0.58341(11) 0.0252(5) Uani d . 1 . .
C C662 0.51970(11) -0.23035(19) 0.64320(12) 0.0311(6) Uani d . 1 . .
H H662 0.5072 -0.2511 0.6739 0.037 Uiso calc R 1 . .
C C663 0.58058(12) -0.2148(2) 0.65742(14) 0.0426(7) Uani d . 1 . .
H H663 0.6087 -0.2242 0.6977 0.051 Uiso calc R 1 . .
C C664 0.59966(13) -0.1853(2) 0.61207(15) 0.0482(8) Uani d . 1 . .
H H664 0.6406 -0.1756 0.6215 0.058 Uiso calc R 1 . .
C C665 0.55763(14) -0.1704(2) 0.55280(15) 0.0502(8) Uani d . 1 . .
H H665 0.5704 -0.1504 0.5222 0.060 Uiso calc R 1 . .
C C666 0.49686(13) -0.1846(2) 0.53803(13) 0.0372(6) Uani d . 1 . .
H H666 0.4690 -0.1738 0.4977 0.045 Uiso calc R 1 . .

loop_
_atom_site_aniso_label
_atom_site_aniso_U_11
_atom_site_aniso_U_22
_atom_site_aniso_U_33
_atom_site_aniso_U_12
_atom_site_aniso_U_13
_atom_site_aniso_U_23
Ni 0.01759(15) 0.01849(14) 0.01589(15) 0.00033(11) 0.00562(12) -0.00031(11)
Ni1 0.02074(16) 0.01845(14) 0.01757(16) -0.00343(12) 0.00726(13) -0.00114(11)
P1 0.0166(3) 0.0202(3) 0.0155(3) 0.0007(2) 0.0055(2) 0.0007(2)
P2 0.0187(3) 0.0183(3) 0.0170(3) 0.0010(2) 0.0066(3) 0.0002(2)
P11 0.0220(3) 0.0205(3) 0.0184(3) -0.0040(2) 0.0059(3) -0.0020(2)
P21 0.0221(3) 0.0201(3) 0.0182(3) 0.0003(2) 0.0077(3) 0.0005(2)
Cl 0.0198(3) 0.0291(3) 0.0227(3) 0.0009(2) 0.0047(2) 0.0021(2)
Cl1 0.0241(3) 0.0275(3) 0.0353(4) -0.0042(2) 0.0150(3) -0.0019(2)
C11 0.0192(12) 0.0210(11) 0.0181(12) -0.0024(9) 0.0029(10) 0.0027(9)
C12 0.0252(14) 0.0324(13) 0.0223(13) 0.0000(11) 0.0085(11) 0.0010(10)
C13 0.0317(15) 0.0410(14) 0.0190(13) -0.0095(12) 0.0052(11) 0.0066(11)
C14 0.0323(15) 0.0291(13) 0.0282(15) -0.0035(11) -0.0005(12) 0.0118(11)
C15 0.0289(14) 0.0223(12) 0.0426(17) 0.0024(11) 0.0098(13) 0.0032(11)
C16 0.0248(13) 0.0215(11) 0.0271(14) -0.0005(10) 0.0105(11) 0.0019(10)
C21 0.0179(12) 0.0261(12) 0.0198(13) 0.0013(9) 0.0067(10) -0.0055(9)
C22 0.0293(14) 0.0322(13) 0.0230(14) 0.0085(11) 0.0071(11) -0.0025(11)
C23 0.0288(15) 0.0474(16) 0.0233(14) 0.0063(12) 0.0029(12) -0.0142(12)
C24 0.0286(15) 0.0392(15) 0.0499(19) -0.0065(12) 0.0150(14) -0.0246(13)
C25 0.0543(19) 0.0311(14) 0.0441(18) -0.0094(13) 0.0247(15) -0.0082(12)
C26 0.0453(17) 0.0292(13) 0.0274(14) -0.0077(12) 0.0171(13) -0.0069(11)
C31 0.0187(12) 0.0269(12) 0.0165(12) 0.0035(9) 0.0069(10) 0.0063(9)
C32 0.0277(14) 0.0305(12) 0.0249(14) 0.0039(11) 0.0111(11) 0.0040(10)
C33 0.0307(15) 0.0431(15) 0.0331(15) 0.0135(12) 0.0149(13) 0.0078(12)
C34 0.0197(13) 0.0524(16) 0.0327(15) 0.0088(12) 0.0097(12) 0.0197(13)
C35 0.0233(14) 0.0401(15) 0.0405(16) -0.0050(12) 0.0075(12) 0.0106(12)
C36 0.0247(13) 0.0269(12) 0.0336(15) 0.0009(10) 0.0102(12) 0.0047(11)
C41 0.0225(12) 0.0220(11) 0.0159(12) 0.0045(9) 0.0051(10) 0.0006(9)
C42 0.0246(13) 0.0292(12) 0.0260(14) 0.0025(10) 0.0091(11) 0.0026(10)
C43 0.0255(14) 0.0446(15) 0.0303(15) 0.0102(12) 0.0123(12) 0.0011(12)
C44 0.0350(15) 0.0296(13) 0.0183(13) 0.0133(11) 0.0038(11) -0.0034(10)
C45 0.0294(14) 0.0223(12) 0.0246(14) 0.0025(10) 0.0017(11) -0.0011(10)
C46 0.0255(13) 0.0248(12) 0.0292(14) 0.0027(10) 0.0110(11) 0.0017(10)
C51 0.0194(12) 0.0197(11) 0.0216(13) 0.0013(9) 0.0072(10) 0.0015(9)
C52 0.0265(13) 0.0279(12) 0.0212(13) 0.0023(10) 0.0105(11) 0.0013(10)
C53 0.0245(13) 0.0313(13) 0.0334(15) 0.0016(11) 0.0147(12) 0.0079(11)
C54 0.0302(15) 0.0270(13) 0.0466(17) -0.0054(11) 0.0154(13) 0.0045(12)
C55 0.0430(17) 0.0264(13) 0.0361(16) -0.0075(12) 0.0156(14) -0.0075(11)
C56 0.0348(15) 0.0277(12) 0.0284(14) -0.0021(11) 0.0165(12) 0.0000(11)
C61 0.0229(12) 0.0230(11) 0.0169(12) -0.0017(9) 0.0086(10) 0.0014(9)
C62 0.0306(14) 0.0231(12) 0.0239(14) 0.0024(10) 0.0045(11) -0.0015(10)
C63 0.0332(16) 0.0351(14) 0.0277(15) 0.0098(12) 0.0026(12) 0.0006(11)
C64 0.0279(14) 0.0399(14) 0.0207(14) -0.0022(12) 0.0019(11) -0.0016(11)
C65 0.0393(16) 0.0314(13) 0.0193(13) -0.0010(12) 0.0060(12) -0.0056(11)
C66 0.0386(15) 0.0245(12) 0.0201(13) 0.0053(11) 0.0084(12) 0.0022(10)
C71 0.0205(12) 0.0321(12) 0.0161(12) 0.0034(10) 0.0076(10) 0.0006(10)
C72 0.0308(15) 0.0390(14) 0.0299(15) 0.0089(12) 0.0063(12) -0.0071(12)
C73 0.0347(17) 0.067(2) 0.0395(18) 0.0243(16) 0.0067(14) -0.0065(16)
C74 0.0218(16) 0.097(3) 0.046(2) 0.0094(17) -0.0009(14) -0.0236(19)
C75 0.0322(18) 0.064(2) 0.067(2) -0.0133(16) 0.0013(16) -0.0313(18)
C76 0.0283(15) 0.0380(15) 0.0477(18) -0.0033(12) 0.0052(13) -0.0167(13)
C111 0.0419(16) 0.0285(13) 0.0191(13) -0.0194(12) 0.0066(12) -0.0059(10)
C112 0.0519(19) 0.0479(16) 0.0323(16) -0.0213(14) 0.0229(14) -0.0134(13)
C113 0.103(3) 0.065(2) 0.046(2) -0.048(2) 0.052(2) -0.0275(18)
C114 0.157(4) 0.064(2) 0.0326(19) -0.072(3) 0.047(2) -0.0210(17)
C115 0.161(4) 0.0430(19) 0.0261(18) -0.035(2) 0.021(2) 0.0039(15)
C116 0.096(3) 0.0285(14) 0.0281(16) -0.0134(16) 0.0147(17) 0.0008(12)
C221 0.0239(13) 0.0228(11) 0.0195(12) -0.0020(9) 0.0112(10) -0.0041(9)
C222 0.0272(14) 0.0275(12) 0.0265(14) -0.0039(10) 0.0122(11) -0.0058(10)
C223 0.0233(14) 0.0413(15) 0.0327(15) 0.0046(11) 0.0066(12) -0.0012(12)
C224 0.0330(16) 0.0302(13) 0.0449(17) 0.0104(12) 0.0141(14) 0.0067(12)
C225 0.0358(16) 0.0211(12) 0.0582(19) -0.0014(11) 0.0186(15) -0.0026(12)
C226 0.0256(14) 0.0250(12) 0.0336(15) -0.0045(10) 0.0078(12) -0.0063(11)
C331 0.0198(13) 0.0170(11) 0.0363(15) -0.0010(9) 0.0071(11) -0.0006(10)
C332 0.0292(15) 0.0242(13) 0.0440(17) 0.0001(11) -0.0017(13) 0.0024(12)
C333 0.0239(16) 0.0266(14) 0.083(3) 0.0002(12) -0.0066(16) 0.0053(15)
C334 0.0195(16) 0.0267(15) 0.120(3) 0.0004(12) 0.018(2) 0.0056(18)
C335 0.0429(19) 0.0283(14) 0.092(3) -0.0005(13) 0.042(2) 0.0051(15)
C336 0.0310(15) 0.0243(13) 0.0538(18) -0.0021(11) 0.0193(14) -0.0036(12)
C441 0.0342(14) 0.0201(11) 0.0174(12) -0.0008(10) 0.0122(11) 0.0021(9)
C442 0.0320(15) 0.0267(12) 0.0290(14) 0.0008(11) 0.0106(12) 0.0017(10)
C443 0.0522(19) 0.0246(13) 0.0501(18) 0.0096(13) 0.0266(16) 0.0022(12)
C444 0.061(2) 0.0217(12) 0.0436(17) -0.0074(13) 0.0282(16) -0.0063(12)
C445 0.0422(17) 0.0314(14) 0.0404(17) -0.0115(12) 0.0166(14) -0.0072(12)
C446 0.0336(15) 0.0288(13) 0.0353(16) -0.0018(11) 0.0143(13) -0.0051(11)
C551 0.0211(12) 0.0264(11) 0.0182(12) 0.0013(10) 0.0084(10) 0.0024(9)
C552 0.0477(17) 0.0260(12) 0.0247(14) 0.0032(12) 0.0117(13) -0.0031(11)
C553 0.059(2) 0.0416(16) 0.0152(14) 0.0001(14) 0.0048(13) 0.0004(12)
C554 0.0359(16) 0.0332(14) 0.0250(14) 0.0003(12) 0.0032(12) 0.0103(11)
C555 0.0308(14) 0.0259(12) 0.0289(14) 0.0026(10) 0.0112(12) 0.0032(10)
C556 0.0259(13) 0.0261(12) 0.0190(13) 0.0008(10) 0.0087(11) 0.0007(10)
C661 0.0251(13) 0.0201(11) 0.0302(14) 0.0006(10) 0.0111(11) -0.0004(10)
C662 0.0285(14) 0.0308(13) 0.0309(15) 0.0033(11) 0.0089(12) 0.0079(11)
C663 0.0271(15) 0.0369(15) 0.0520(19) 0.0031(12) 0.0037(14) 0.0099(13)
C664 0.0303(16) 0.0429(17) 0.070(2) -0.0019(13) 0.0191(17) 0.0056(15)
C665 0.0407(18) 0.0594(19) 0.062(2) -0.0075(15) 0.0330(17) 0.0062(16)
C666 0.0365(16) 0.0462(16) 0.0325(15) -0.0037(13) 0.0177(13) 0.0011(13)

loop_
_atom_type_symbol
_atom_type_description
_atom_type_scat_dispersion_real
_atom_type_scat_dispersion_imag
_atom_type_scat_source
C C 0.0033 0.0016 'International Tables Vol C Tables 4.2.6.8 and 6.1.1.4'
H H 0.0000 0.0000 'International Tables Vol C Tables 4.2.6.8 and 6.1.1.4'
P P 0.1023 0.0942 'International Tables Vol C Tables 4.2.6.8 and 6.1.1.4'
Cl Cl 0.1484 0.1585 'International Tables Vol C Tables 4.2.6.8 and 6.1.1.4'
Ni Ni 0.3393 1.1124 'International Tables Vol C Tables 4.2.6.8 and 6.1.1.4'

loop_
_geom_angle_atom_site_label_1
_geom_angle_atom_site_label_2
_geom_angle_atom_site_label_3
_geom_angle_site_symmetry_1
_geom_angle_site_symmetry_3
_geom_angle
_geom_angle_publ_flag
C71 Ni P2 . . 90.35(7) ?
C71 Ni P1 . . 90.50(7) ?
P2 Ni P1 . . 177.00(2) ?
C71 Ni Cl . . 179.09(7) ?
P2 Ni Cl . . 89.03(3) ?
P1 Ni Cl . . 90.14(3) ?
Cl1 Ni1 P21 . . 121.87(3) ?
Cl1 Ni1 P11 . . 123.48(3) ?
P21 Ni1 P11 . . 113.60(3) ?
C31 P1 C11 . . 102.02(10) ?
C31 P1 C21 . . 102.15(10) ?
C11 P1 C21 . . 108.06(10) ?
C31 P1 Ni . . 119.54(7) ?
C11 P1 Ni . . 115.59(7) ?
C21 P1 Ni . . 108.26(7) ?
C41 P2 C51 . . 108.79(10) ?
C41 P2 C61 . . 101.66(10) ?
C51 P2 C61 . . 102.54(10) ?
C41 P2 Ni . . 109.83(7) ?
C51 P2 Ni . . 113.22(7) ?
C61 P2 Ni . . 119.78(7) ?
C331 P11 C221 . . 100.42(10) ?
C331 P11 C111 . . 103.30(11) ?
C221 P11 C111 . . 105.07(11) ?
C331 P11 Ni1 . . 124.84(8) ?
C221 P11 Ni1 . . 112.42(8) ?
C111 P11 Ni1 . . 108.87(7) ?
C661 P21 C441 . . 103.48(11) ?
C661 P21 C551 . . 104.42(11) ?
C441 P21 C551 . . 103.74(10) ?
C661 P21 Ni1 . . 120.68(8) ?
C441 P21 Ni1 . . 114.21(7) ?
C551 P21 Ni1 . . 108.67(7) ?
C16 C11 C12 . . 118.7(2) ?
C16 C11 P1 . . 120.33(16) ?
C12 C11 P1 . . 120.99(17) ?
C13 C12 C11 . . 120.1(2) ?
C13 C12 H12 . . 120.0 ?
C11 C12 H12 . . 120.0 ?
C14 C13 C12 . . 120.7(2) ?
C14 C13 H13 . . 119.7 ?
C12 C13 H13 . . 119.7 ?
C15 C14 C13 . . 119.9(2) ?
C15 C14 H14 . . 120.0 ?
C13 C14 H14 . . 120.0 ?
C14 C15 C16 . . 120.5(2) ?
C14 C15 H15 . . 119.7 ?
C16 C15 H15 . . 119.7 ?
C15 C16 C11 . . 120.1(2) ?
C15 C16 H16 . . 120.0 ?
C11 C16 H16 . . 120.0 ?
C22 C21 C26 . . 118.6(2) ?
C22 C21 P1 . . 125.17(18) ?
C26 C21 P1 . . 116.18(17) ?
C21 C22 C23 . . 119.7(2) ?
C21 C22 H22 . . 120.1 ?
C23 C22 H22 . . 120.1 ?
C24 C23 C22 . . 121.2(2) ?
C24 C23 H23 . . 119.4 ?
C22 C23 H23 . . 119.4 ?
C23 C24 C25 . . 119.7(2) ?
C23 C24 H24 . . 120.2 ?
C25 C24 H24 . . 120.2 ?
C26 C25 C24 . . 119.6(2) ?
C26 C25 H25 . . 120.2 ?
C24 C25 H25 . . 120.2 ?
C25 C26 C21 . . 121.3(2) ?
C25 C26 H26 . . 119.4 ?
C21 C26 H26 . . 119.4 ?
C32 C31 C36 . . 118.8(2) ?
C32 C31 P1 . . 123.14(18) ?
C36 C31 P1 . . 118.03(17) ?
C33 C32 C31 . . 120.3(2) ?
C33 C32 H32 . . 119.9 ?
C31 C32 H32 . . 119.9 ?
C34 C33 C32 . . 120.5(2) ?
C34 C33 H33 . . 119.8 ?
C32 C33 H33 . . 119.8 ?
C33 C34 C35 . . 119.8(2) ?
C33 C34 H34 . . 120.1 ?
C35 C34 H34 . . 120.1 ?
C34 C35 C36 . . 119.9(2) ?
C34 C35 H35 . . 120.1 ?
C36 C35 H35 . . 120.1 ?
C35 C36 C31 . . 120.8(2) ?
C35 C36 H36 . . 119.6 ?
C31 C36 H36 . . 119.6 ?
C42 C41 C46 . . 118.9(2) ?
C42 C41 P2 . . 125.99(17) ?
C46 C41 P2 . . 114.87(17) ?
C41 C42 C43 . . 119.6(2) ?
C41 C42 H42 . . 120.2 ?
C43 C42 H42 . . 120.2 ?
C44 C43 C42 . . 121.0(2) ?
C44 C43 H43 . . 119.5 ?
C42 C43 H43 . . 119.5 ?
C43 C44 C45 . . 119.8(2) ?
C43 C44 H44 . . 120.1 ?
C45 C44 H44 . . 120.1 ?
C44 C45 C46 . . 119.8(2) ?
C44 C45 H45 . . 120.1 ?
C46 C45 H45 . . 120.1 ?
C45 C46 C41 . . 120.8(2) ?
C45 C46 H46 . . 119.6 ?
C41 C46 H46 . . 119.6 ?
C52 C51 C56 . . 118.7(2) ?
C52 C51 P2 . . 121.58(17) ?
C56 C51 P2 . . 119.64(17) ?
C53 C52 C51 . . 120.4(2) ?
C53 C52 H52 . . 119.8 ?
C51 C52 H52 . . 119.8 ?
C54 C53 C52 . . 120.5(2) ?
C54 C53 H53 . . 119.7 ?
C52 C53 H53 . . 119.7 ?
C53 C54 C55 . . 120.0(2) ?
C53 C54 H54 . . 120.0 ?
C55 C54 H54 . . 120.0 ?
C54 C55 C56 . . 120.2(2) ?
C54 C55 H55 . . 119.9 ?
C56 C55 H55 . . 119.9 ?
C55 C56 C51 . . 120.2(2) ?
C55 C56 H56 . . 119.9 ?
C51 C56 H56 . . 119.9 ?
C62 C61 C66 . . 117.6(2) ?
C62 C61 P2 . . 118.62(17) ?
C66 C61 P2 . . 123.51(17) ?
C63 C62 C61 . . 121.1(2) ?
C63 C62 H62 . . 119.5 ?
C61 C62 H62 . . 119.5 ?
C64 C63 C62 . . 120.3(2) ?
C64 C63 H63 . . 119.9 ?
C62 C63 H63 . . 119.9 ?
C65 C64 C63 . . 119.4(2) ?
C65 C64 H64 . . 120.3 ?
C63 C64 H64 . . 120.3 ?
C64 C65 C66 . . 120.7(2) ?
C64 C65 H65 . . 119.7 ?
C66 C65 H65 . . 119.7 ?
C65 C66 C61 . . 121.0(2) ?
C65 C66 H66 . . 119.5 ?
C61 C66 H66 . . 119.5 ?
C76 C71 C72 . . 116.8(2) ?
C76 C71 Ni . . 121.05(18) ?
C72 C71 Ni . . 122.19(18) ?
C71 C72 C73 . . 121.2(3) ?
C71 C72 H72 . . 119.4 ?
C73 C72 H72 . . 119.4 ?
C74 C73 C72 . . 120.7(3) ?
C74 C73 H73 . . 119.7 ?
C72 C73 H73 . . 119.7 ?
C73 C74 C75 . . 119.2(3) ?
C73 C74 H74 . . 120.4 ?
C75 C74 H74 . . 120.4 ?
C74 C75 C76 . . 120.6(3) ?
C74 C75 H75 . . 119.7 ?
C76 C75 H75 . . 119.7 ?
C71 C76 C75 . . 121.5(3) ?
C71 C76 H76 . . 119.2 ?
C75 C76 H76 . . 119.2 ?
C116 C111 C112 . . 118.6(2) ?
C116 C111 P11 . . 118.2(2) ?
C112 C111 P11 . . 123.2(2) ?
C111 C112 C113 . . 120.3(3) ?
C111 C112 H112 . . 119.8 ?
C113 C112 H112 . . 119.8 ?
C114 C113 C112 . . 120.0(3) ?
C114 C113 H113 . . 120.0 ?
C112 C113 H113 . . 120.0 ?
C113 C114 C115 . . 120.4(3) ?
C113 C114 H114 . . 119.8 ?
C115 C114 H114 . . 119.8 ?
C114 C115 C116 . . 120.3(3) ?
C114 C115 H115 . . 119.8 ?
C116 C115 H115 . . 119.8 ?
C111 C116 C115 . . 120.2(3) ?
C111 C116 H116 . . 119.9 ?
C115 C116 H116 . . 119.9 ?
C222 C221 C226 . . 118.7(2) ?
C222 C221 P11 . . 119.32(17) ?
C226 C221 P11 . . 121.91(18) ?
C223 C222 C221 . . 120.7(2) ?
C223 C222 H222 . . 119.7 ?
C221 C222 H222 . . 119.7 ?
C224 C223 C222 . . 120.1(2) ?
C224 C223 H223 . . 119.9 ?
C222 C223 H223 . . 119.9 ?
C223 C224 C225 . . 120.1(2) ?
C223 C224 H224 . . 120.0 ?
C225 C224 H224 . . 120.0 ?
C224 C225 C226 . . 120.2(2) ?
C224 C225 H225 . . 119.9 ?
C226 C225 H225 . . 119.9 ?
C225 C226 C221 . . 120.2(2) ?
C225 C226 H226 . . 119.9 ?
C221 C226 H226 . . 119.9 ?
C332 C331 C336 . . 118.8(2) ?
C332 C331 P11 . . 123.9(2) ?
C336 C331 P11 . . 117.20(19) ?
C333 C332 C331 . . 120.8(3) ?
C333 C332 H332 . . 119.6 ?
C331 C332 H332 . . 119.6 ?
C334 C333 C332 . . 119.8(3) ?
C334 C333 H333 . . 120.1 ?
C332 C333 H333 . . 120.1 ?
C333 C334 C335 . . 120.8(3) ?
C333 C334 H334 . . 119.6 ?
C335 C334 H334 . . 119.6 ?
C336 C335 C334 . . 119.5(3) ?
C336 C335 H335 . . 120.2 ?
C334 C335 H335 . . 120.2 ?
C335 C336 C331 . . 120.2(3) ?
C335 C336 H336 . . 119.9 ?
C331 C336 H336 . . 119.9 ?
C442 C441 C446 . . 119.0(2) ?
C442 C441 P21 . . 123.06(19) ?
C446 C441 P21 . . 117.97(18) ?
C441 C442 C443 . . 119.9(2) ?
C441 C442 H442 . . 120.1 ?
C443 C442 H442 . . 120.1 ?
C444 C443 C442 . . 120.7(2) ?
C444 C443 H443 . . 119.7 ?
C442 C443 H443 . . 119.7 ?
C445 C444 C443 . . 119.9(2) ?
C445 C444 H444 . . 120.1 ?
C443 C444 H444 . . 120.1 ?
C444 C445 C446 . . 119.9(3) ?
C444 C445 H445 . . 120.0 ?
C446 C445 H445 . . 120.0 ?
C445 C446 C441 . . 120.6(2) ?
C445 C446 H446 . . 119.7 ?
C441 C446 H446 . . 119.7 ?
C556 C551 C552 . . 118.4(2) ?
C556 C551 P21 . . 116.97(17) ?
C552 C551 P21 . . 124.65(18) ?
C553 C552 C551 . . 120.3(2) ?
C553 C552 H552 . . 119.9 ?
C551 C552 H552 . . 119.9 ?
C554 C553 C552 . . 120.8(2) ?
C554 C553 H553 . . 119.6 ?
C552 C553 H553 . . 119.6 ?
C553 C554 C555 . . 119.5(2) ?
C553 C554 H554 . . 120.3 ?
C555 C554 H554 . . 120.3 ?
C554 C555 C556 . . 120.0(2) ?
C554 C555 H555 . . 120.0 ?
C556 C555 H555 . . 120.0 ?
C551 C556 C555 . . 121.1(2) ?
C551 C556 H556 . . 119.4 ?
C555 C556 H556 . . 119.4 ?
C662 C661 C666 . . 118.8(2) ?
C662 C661 P21 . . 118.34(18) ?
C666 C661 P21 . . 122.8(2) ?
C663 C662 C661 . . 120.5(2) ?
C663 C662 H662 . . 119.8 ?
C661 C662 H662 . . 119.8 ?
C664 C663 C662 . . 120.2(3) ?
C664 C663 H663 . . 119.9 ?
C662 C663 H663 . . 119.9 ?
C665 C664 C663 . . 119.4(3) ?
C665 C664 H664 . . 120.3 ?
C663 C664 H664 . . 120.3 ?
C664 C665 C666 . . 121.1(3) ?
C664 C665 H665 . . 119.5 ?
C666 C665 H665 . . 119.5 ?
C665 C666 C661 . . 120.0(3) ?
C665 C666 H666 . . 120.0 ?
C661 C666 H666 . . 120.0 ?

loop_
_geom_bond_atom_site_label_1
_geom_bond_atom_site_label_2
_geom_bond_site_symmetry_2
_geom_bond_distance
_geom_bond_publ_flag
Ni C71 . 1.895(2) ?
Ni P2 . 2.2094(7) ?
Ni P1 . 2.2131(7) ?
Ni Cl . 2.2377(8) ?
Ni1 Cl1 . 2.1566(8) ?
Ni1 P21 . 2.2128(7) ?
Ni1 P11 . 2.2152(7) ?
P1 C31 . 1.823(2) ?
P1 C11 . 1.825(2) ?
P1 C21 . 1.825(2) ?
P2 C41 . 1.816(2) ?
P2 C51 . 1.819(2) ?
P2 C61 . 1.831(2) ?
P11 C331 . 1.820(2) ?
P11 C221 . 1.823(2) ?
P11 C111 . 1.827(2) ?
P21 C661 . 1.818(2) ?
P21 C441 . 1.829(2) ?
P21 C551 . 1.832(2) ?
C11 C16 . 1.392(3) ?
C11 C12 . 1.405(3) ?
C12 C13 . 1.378(3) ?
C12 H12 . 0.9300 ?
C13 C14 . 1.373(4) ?
C13 H13 . 0.9300 ?
C14 C15 . 1.373(4) ?
C14 H14 . 0.9300 ?
C15 C16 . 1.388(3) ?
C15 H15 . 0.9300 ?
C16 H16 . 0.9300 ?
C21 C22 . 1.387(3) ?
C21 C26 . 1.390(3) ?
C22 C23 . 1.388(3) ?
C22 H22 . 0.9300 ?
C23 C24 . 1.368(4) ?
C23 H23 . 0.9300 ?
C24 C25 . 1.382(4) ?
C24 H24 . 0.9300 ?
C25 C26 . 1.380(3) ?
C25 H25 . 0.9300 ?
C26 H26 . 0.9300 ?
C31 C32 . 1.387(3) ?
C31 C36 . 1.387(3) ?
C32 C33 . 1.384(3) ?
C32 H32 . 0.9300 ?
C33 C34 . 1.376(4) ?
C33 H33 . 0.9300 ?
C34 C35 . 1.379(4) ?
C34 H34 . 0.9300 ?
C35 C36 . 1.384(3) ?
C35 H35 . 0.9300 ?
C36 H36 . 0.9300 ?
C41 C42 . 1.385(3) ?
C41 C46 . 1.397(3) ?
C42 C43 . 1.388(3) ?
C42 H42 . 0.9300 ?
C43 C44 . 1.374(3) ?
C43 H43 . 0.9300 ?
C44 C45 . 1.376(3) ?
C44 H44 . 0.9300 ?
C45 C46 . 1.380(3) ?
C45 H45 . 0.9300 ?
C46 H46 . 0.9300 ?
C51 C52 . 1.395(3) ?
C51 C56 . 1.398(3) ?
C52 C53 . 1.380(3) ?
C52 H52 . 0.9300 ?
C53 C54 . 1.375(3) ?
C53 H53 . 0.9300 ?
C54 C55 . 1.380(3) ?
C54 H54 . 0.9300 ?
C55 C56 . 1.386(3) ?
C55 H55 . 0.9300 ?
C56 H56 . 0.9300 ?
C61 C62 . 1.388(3) ?
C61 C66 . 1.393(3) ?
C62 C63 . 1.384(3) ?
C62 H62 . 0.9300 ?
C63 C64 . 1.380(3) ?
C63 H63 . 0.9300 ?
C64 C65 . 1.365(3) ?
C64 H64 . 0.9300 ?
C65 C66 . 1.382(3) ?
C65 H65 . 0.9300 ?
C66 H66 . 0.9300 ?
C71 C76 . 1.375(3) ?
C71 C72 . 1.387(3) ?
C72 C73 . 1.388(4) ?
C72 H72 . 0.9300 ?
C73 C74 . 1.355(4) ?
C73 H73 . 0.9300 ?
C74 C75 . 1.358(4) ?
C74 H74 . 0.9300 ?
C75 C76 . 1.390(4) ?
C75 H75 . 0.9300 ?
C76 H76 . 0.9300 ?
C111 C116 . 1.384(4) ?
C111 C112 . 1.385(4) ?
C112 C113 . 1.391(4) ?
C112 H112 . 0.9300 ?
C113 C114 . 1.357(5) ?
C113 H113 . 0.9300 ?
C114 C115 . 1.363(5) ?
C114 H114 . 0.9300 ?
C115 C116 . 1.385(4) ?
C115 H115 . 0.9300 ?
C116 H116 . 0.9300 ?
C221 C222 . 1.388(3) ?
C221 C226 . 1.395(3) ?
C222 C223 . 1.380(3) ?
C222 H222 . 0.9300 ?
C223 C224 . 1.372(4) ?
C223 H223 . 0.9300 ?
C224 C225 . 1.379(4) ?
C224 H224 . 0.9300 ?
C225 C226 . 1.380(3) ?
C225 H225 . 0.9300 ?
C226 H226 . 0.9300 ?
C331 C332 . 1.390(4) ?
C331 C336 . 1.404(3) ?
C332 C333 . 1.384(4) ?
C332 H332 . 0.9300 ?
C333 C334 . 1.372(5) ?
C333 H333 . 0.9300 ?
C334 C335 . 1.390(5) ?
C334 H334 . 0.9300 ?
C335 C336 . 1.384(4) ?
C335 H335 . 0.9300 ?
C336 H336 . 0.9300 ?
C441 C442 . 1.379(3) ?
C441 C446 . 1.393(3) ?
C442 C443 . 1.388(3) ?
C442 H442 . 0.9300 ?
C443 C444 . 1.376(4) ?
C443 H443 . 0.9300 ?
C444 C445 . 1.369(4) ?
C444 H444 . 0.9300 ?
C445 C446 . 1.385(3) ?
C445 H445 . 0.9300 ?
C446 H446 . 0.9300 ?
C551 C556 . 1.383(3) ?
C551 C552 . 1.394(3) ?
C552 C553 . 1.382(3) ?
C552 H552 . 0.9300 ?
C553 C554 . 1.377(4) ?
C553 H553 . 0.9300 ?
C554 C555 . 1.379(3) ?
C554 H554 . 0.9300 ?
C555 C556 . 1.384(3) ?
C555 H555 . 0.9300 ?
C556 H556 . 0.9300 ?
C661 C662 . 1.388(3) ?
C661 C666 . 1.392(3) ?
C662 C663 . 1.385(4) ?
C662 H662 . 0.9300 ?
C663 C664 . 1.378(4) ?
C663 H663 . 0.9300 ?
C664 C665 . 1.375(4) ?
C664 H664 . 0.9300 ?
C665 C666 . 1.378(4) ?
C665 H665 . 0.9300 ?
C666 H666 . 0.9300 ?

loop_
_geom_torsion_atom_site_label_1
_geom_torsion_atom_site_label_2
_geom_torsion_atom_site_label_3
_geom_torsion_atom_site_label_4
_geom_torsion_site_symmetry_1
_geom_torsion_site_symmetry_2
_geom_torsion_site_symmetry_3
_geom_torsion_site_symmetry_4
_geom_torsion
_geom_torsion_publ_flag
C71 Ni P1 C31 . . . . -4.63(11) ?
Cl Ni P1 C31 . . . . 176.01(8) ?
C71 Ni P1 C11 . . . . 117.83(11) ?
Cl Ni P1 C11 . . . . -61.53(8) ?
C71 Ni P1 C21 . . . . -120.84(10) ?
Cl Ni P1 C21 . . . . 59.80(8) ?
C71 Ni P2 C41 . . . . -122.09(11) ?
Cl Ni P2 C41 . . . . 57.24(8) ?
C71 Ni P2 C51 . . . . 116.09(10) ?
Cl Ni P2 C51 . . . . -64.59(8) ?
C71 Ni P2 C61 . . . . -5.10(11) ?
Cl Ni P2 C61 . . . . 174.23(8) ?
Cl1 Ni1 P11 C331 . . . . 163.57(10) ?
P21 Ni1 P11 C331 . . . . -28.00(10) ?
Cl1 Ni1 P11 C221 . . . . -74.72(8) ?
P21 Ni1 P11 C221 . . . . 93.72(8) ?
Cl1 Ni1 P11 C111 . . . . 41.28(10) ?
P21 Ni1 P11 C111 . . . . -150.29(10) ?
Cl1 Ni1 P21 C661 . . . . -155.93(9) ?
P11 Ni1 P21 C661 . . . . 35.43(9) ?
Cl1 Ni1 P21 C441 . . . . -31.60(9) ?
P11 Ni1 P21 C441 . . . . 159.75(9) ?
Cl1 Ni1 P21 C551 . . . . 83.66(8) ?
P11 Ni1 P21 C551 . . . . -84.98(8) ?
C31 P1 C11 C16 . . . . 137.71(19) ?
C21 P1 C11 C16 . . . . -115.08(19) ?
Ni P1 C11 C16 . . . . 6.4(2) ?
C31 P1 C11 C12 . . . . -40.5(2) ?
C21 P1 C11 C12 . . . . 66.7(2) ?
Ni P1 C11 C12 . . . . -171.90(16) ?
C16 C11 C12 C13 . . . . 1.9(3) ?
P1 C11 C12 C13 . . . . -179.79(18) ?
C11 C12 C13 C14 . . . . -0.6(4) ?
C12 C13 C14 C15 . . . . -0.8(4) ?
C13 C14 C15 C16 . . . . 0.9(4) ?
C14 C15 C16 C11 . . . . 0.5(4) ?
C12 C11 C16 C15 . . . . -1.9(3) ?
P1 C11 C16 C15 . . . . 179.84(18) ?
C31 P1 C21 C22 . . . . 87.6(2) ?
C11 P1 C21 C22 . . . . -19.5(2) ?
Ni P1 C21 C22 . . . . -145.42(18) ?
C31 P1 C21 C26 . . . . -89.00(19) ?
C11 P1 C21 C26 . . . . 163.89(18) ?
Ni P1 C21 C26 . . . . 38.0(2) ?
C26 C21 C22 C23 . . . . -0.4(3) ?
P1 C21 C22 C23 . . . . -176.90(18) ?
C21 C22 C23 C24 . . . . 1.4(4) ?
C22 C23 C24 C25 . . . . -0.8(4) ?
C23 C24 C25 C26 . . . . -0.7(4) ?
C24 C25 C26 C21 . . . . 1.7(4) ?
C22 C21 C26 C25 . . . . -1.1(4) ?
P1 C21 C26 C25 . . . . 175.7(2) ?
C11 P1 C31 C32 . . . . 126.00(19) ?
C21 P1 C31 C32 . . . . 14.3(2) ?
Ni P1 C31 C32 . . . . -105.08(18) ?
C11 P1 C31 C36 . . . . -56.5(2) ?
C21 P1 C31 C36 . . . . -168.20(18) ?
Ni P1 C31 C36 . . . . 72.44(19) ?
C36 C31 C32 C33 . . . . 0.1(3) ?
P1 C31 C32 C33 . . . . 177.62(18) ?
C31 C32 C33 C34 . . . . 0.0(4) ?
C32 C33 C34 C35 . . . . -0.8(4) ?
C33 C34 C35 C36 . . . . 1.5(4) ?
C34 C35 C36 C31 . . . . -1.4(4) ?
C32 C31 C36 C35 . . . . 0.6(3) ?
P1 C31 C36 C35 . . . . -177.01(19) ?
C51 P2 C41 C42 . . . . -12.1(2) ?
C61 P2 C41 C42 . . . . 95.6(2) ?
Ni P2 C41 C42 . . . . -136.57(19) ?
C51 P2 C41 C46 . . . . 173.44(17) ?
C61 P2 C41 C46 . . . . -78.83(19) ?
Ni P2 C41 C46 . . . . 49.01(19) ?
C46 C41 C42 C43 . . . . 1.5(4) ?
P2 C41 C42 C43 . . . . -172.77(18) ?
C41 C42 C43 C44 . . . . 1.3(4) ?
C42 C43 C44 C45 . . . . -2.9(4) ?
C43 C44 C45 C46 . . . . 1.7(4) ?
C44 C45 C46 C41 . . . . 1.1(4) ?
C42 C41 C46 C45 . . . . -2.7(4) ?
P2 C41 C46 C45 . . . . 172.19(19) ?
C41 P2 C51 C52 . . . . 63.8(2) ?
C61 P2 C51 C52 . . . . -43.3(2) ?
Ni P2 C51 C52 . . . . -173.81(16) ?
C41 P2 C51 C56 . . . . -119.61(19) ?
C61 P2 C51 C56 . . . . 133.27(19) ?
Ni P2 C51 C56 . . . . 2.8(2) ?
C56 C51 C52 C53 . . . . 1.0(3) ?
P2 C51 C52 C53 . . . . 177.58(18) ?
C51 C52 C53 C54 . . . . -1.0(4) ?
C52 C53 C54 C55 . . . . 0.3(4) ?
C53 C54 C55 C56 . . . . 0.4(4) ?
C54 C55 C56 C51 . . . . -0.4(4) ?
C52 C51 C56 C55 . . . . -0.3(4) ?
P2 C51 C56 C55 . . . . -176.9(2) ?
C41 P2 C61 C62 . . . . -166.85(18) ?
C51 P2 C61 C62 . . . . -54.3(2) ?
Ni P2 C61 C62 . . . . 72.01(19) ?
C41 P2 C61 C66 . . . . 19.5(2) ?
C51 P2 C61 C66 . . . . 132.0(2) ?
Ni P2 C61 C66 . . . . -101.63(19) ?
C66 C61 C62 C63 . . . . 0.6(4) ?
P2 C61 C62 C63 . . . . -173.43(19) ?
C61 C62 C63 C64 . . . . 0.1(4) ?
C62 C63 C64 C65 . . . . -0.5(4) ?
C63 C64 C65 C66 . . . . 0.1(4) ?
C64 C65 C66 C61 . . . . 0.6(4) ?
C62 C61 C66 C65 . . . . -0.9(3) ?
P2 C61 C66 C65 . . . . 172.75(19) ?
P2 Ni C71 C76 . . . . 84.6(2) ?
P1 Ni C71 C76 . . . . -98.3(2) ?
P2 Ni C71 C72 . . . . -95.7(2) ?
P1 Ni C71 C72 . . . . 81.4(2) ?
C76 C71 C72 C73 . . . . -1.2(4) ?
Ni C71 C72 C73 . . . . 179.1(2) ?
C71 C72 C73 C74 . . . . 2.2(4) ?
C72 C73 C74 C75 . . . . -1.6(5) ?
C73 C74 C75 C76 . . . . 0.0(5) ?
C72 C71 C76 C75 . . . . -0.3(4) ?
Ni C71 C76 C75 . . . . 179.4(2) ?
C74 C75 C76 C71 . . . . 0.9(5) ?
C331 P11 C111 C116 . . . . -77.3(2) ?
C221 P11 C111 C116 . . . . 177.8(2) ?
Ni1 P11 C111 C116 . . . . 57.2(2) ?
C331 P11 C111 C112 . . . . 104.2(2) ?
C221 P11 C111 C112 . . . . -0.7(2) ?
Ni1 P11 C111 C112 . . . . -121.3(2) ?
C116 C111 C112 C113 . . . . 2.1(4) ?
P11 C111 C112 C113 . . . . -179.5(2) ?
C111 C112 C113 C114 . . . . -0.5(5) ?
C112 C113 C114 C115 . . . . -0.8(5) ?
C113 C114 C115 C116 . . . . 0.5(6) ?
C112 C111 C116 C115 . . . . -2.4(4) ?
P11 C111 C116 C115 . . . . 179.1(3) ?
C114 C115 C116 C111 . . . . 1.1(5) ?
C331 P11 C221 C222 . . . . 150.55(18) ?
C111 P11 C221 C222 . . . . -102.48(19) ?
Ni1 P11 C221 C222 . . . . 15.8(2) ?
C331 P11 C221 C226 . . . . -26.3(2) ?
C111 P11 C221 C226 . . . . 80.7(2) ?
Ni1 P11 C221 C226 . . . . -161.03(17) ?
C226 C221 C222 C223 . . . . -0.6(3) ?
P11 C221 C222 C223 . . . . -177.47(18) ?
C221 C222 C223 C224 . . . . 0.8(4) ?
C222 C223 C224 C225 . . . . -0.7(4) ?
C223 C224 C225 C226 . . . . 0.4(4) ?
C224 C225 C226 C221 . . . . -0.1(4) ?
C222 C221 C226 C225 . . . . 0.2(3) ?
P11 C221 C226 C225 . . . . 177.05(19) ?
C221 P11 C331 C332 . . . . 108.5(2) ?
C111 P11 C331 C332 . . . . 0.1(2) ?
Ni1 P11 C331 C332 . . . . -124.61(18) ?
C221 P11 C331 C336 . . . . -68.39(19) ?
C111 P11 C331 C336 . . . . -176.77(18) ?
Ni1 P11 C331 C336 . . . . 58.5(2) ?
C336 C331 C332 C333 . . . . 1.3(4) ?
P11 C331 C332 C333 . . . . -175.52(19) ?
C331 C332 C333 C334 . . . . -0.4(4) ?
C332 C333 C334 C335 . . . . -0.9(4) ?
C333 C334 C335 C336 . . . . 1.4(4) ?
C334 C335 C336 C331 . . . . -0.5(4) ?
C332 C331 C336 C335 . . . . -0.8(3) ?
P11 C331 C336 C335 . . . . 176.23(19) ?
C661 P21 C441 C442 . . . . 11.8(2) ?
C551 P21 C441 C442 . . . . 120.6(2) ?
Ni1 P21 C441 C442 . . . . -121.24(18) ?
C661 P21 C441 C446 . . . . -169.34(18) ?
C551 P21 C441 C446 . . . . -60.5(2) ?
Ni1 P21 C441 C446 . . . . 57.6(2) ?
C446 C441 C442 C443 . . . . 1.8(4) ?
P21 C441 C442 C443 . . . . -179.38(19) ?
C441 C442 C443 C444 . . . . 0.6(4) ?
C442 C443 C444 C445 . . . . -1.8(4) ?
C443 C444 C445 C446 . . . . 0.6(4) ?
C444 C445 C446 C441 . . . . 1.8(4) ?
C442 C441 C446 C445 . . . . -3.0(4) ?
P21 C441 C446 C445 . . . . 178.11(19) ?
C661 P21 C551 C556 . . . . -91.14(19) ?
C441 P21 C551 C556 . . . . 160.77(18) ?
Ni1 P21 C551 C556 . . . . 38.88(19) ?
C661 P21 C551 C552 . . . . 90.2(2) ?
C441 P21 C551 C552 . . . . -17.8(2) ?
Ni1 P21 C551 C552 . . . . -139.73(19) ?
C556 C551 C552 C553 . . . . 0.3(4) ?
P21 C551 C552 C553 . . . . 178.9(2) ?
C551 C552 C553 C554 . . . . -0.8(4) ?
C552 C553 C554 C555 . . . . 0.7(4) ?
C553 C554 C555 C556 . . . . -0.2(4) ?
C552 C551 C556 C555 . . . . 0.2(3) ?
P21 C551 C556 C555 . . . . -178.48(18) ?
C554 C555 C556 C551 . . . . -0.3(4) ?
C441 P21 C661 C662 . . . . -94.50(19) ?
C551 P21 C661 C662 . . . . 157.21(18) ?
Ni1 P21 C661 C662 . . . . 34.7(2) ?
C441 P21 C661 C666 . . . . 86.8(2) ?
C551 P21 C661 C666 . . . . -21.5(2) ?
Ni1 P21 C661 C666 . . . . -143.97(18) ?
C666 C661 C662 C663 . . . . 0.3(4) ?
P21 C661 C662 C663 . . . . -178.43(19) ?
C661 C662 C663 C664 . . . . -0.8(4) ?
C662 C663 C664 C665 . . . . 0.7(4) ?
C663 C664 C665 C666 . . . . -0.1(5) ?
C664 C665 C666 C661 . . . . -0.4(4) ?
C662 C661 C666 C665 . . . . 0.3(4) ?
P21 C661 C666 C665 . . . . 179.0(2) ?
